data_4306570
loop_
_publ_author_name
'Lada N. Puntus'
'Konstantin A. Lyssenko'
'Mikhail Yu. Antipin'
'Jean-Claude G. B\"unzli'

_publ_section_title
;
Role of Inner- and Outer-Sphere Bonding in the Sensitization of
EuIII-Luminescence Deciphered by Combined Analysis of Experimental Electron
Density Distribution Function and Photophysical Data
;
_journal_name_full 'Inorganic Chemistry'
_journal_page_first 11095
_journal_page_last 11107
_journal_paper_doi 10.1021/ic801402u
_journal_volume 47
_journal_year 2008
_chemical_formula_moiety 'C24 H22 Cl Gd N4 O3, H2 O, 2(Cl)'
_chemical_formula_sum 'C24 H24 Cl3 Gd N4 O4'
_chemical_formula_weight 696.07
_chemical_name_systematic
; 
 ? 
;
_space_group_IT_number 2
_symmetry_cell_setting triclinic
_symmetry_space_group_name_Hall '-P 1'
_symmetry_space_group_name_H-M 'P -1'
_atom_sites_solution_hydrogens difmap
_atom_sites_solution_primary direct
_atom_sites_solution_secondary difmap
_audit_creation_method SHELXL-97
_cell_angle_alpha 97.5218(7)
_cell_angle_beta 108.4846(6)
_cell_angle_gamma 93.4024(7)
_cell_formula_units_Z 2
_cell_length_a 10.3337(2)
_cell_length_b 10.4819(2)
_cell_length_c 12.5371(2)
_cell_measurement_reflns_used 386
_cell_measurement_temperature 100(2)
_cell_measurement_theta_max 30
_cell_measurement_theta_min 3
_cell_volume 1269.47(4)
_computing_cell_refinement 'Bruker SAINT'
_computing_data_collection 'Bruker APEX II'
_computing_data_reduction 'Bruker SAINT'
_computing_molecular_graphics 'Bruker SHELXTL'
_computing_publication_material 'Bruker SHELXTL'
_computing_structure_refinement 'SHELXL-97 (Sheldrick, 1997)'
_computing_structure_solution 'SHELXS-97 (Sheldrick, 1997)'
_diffrn_ambient_temperature 100(2)
_diffrn_measured_fraction_theta_full 0.997
_diffrn_measured_fraction_theta_max 0.997
_diffrn_measurement_device_type 'Bruker APEX II CCD area detector''
_diffrn_measurement_method 'omega scans'
_diffrn_radiation_monochromator graphite
_diffrn_radiation_source 'fine-focus sealed tube'
_diffrn_radiation_type MoK\a
_diffrn_radiation_wavelength 0.71073
_diffrn_reflns_av_R_equivalents 0.0258
_diffrn_reflns_av_sigmaI/netI 0.0102
_diffrn_reflns_limit_h_max 14
_diffrn_reflns_limit_h_min -14
_diffrn_reflns_limit_k_max 14
_diffrn_reflns_limit_k_min -14
_diffrn_reflns_limit_l_max 17
_diffrn_reflns_limit_l_min -17
_diffrn_reflns_number 86623
_diffrn_reflns_theta_full 30.00
_diffrn_reflns_theta_max 30.00
_diffrn_reflns_theta_min 1.73
_exptl_absorpt_coefficient_mu 2.967
_exptl_absorpt_correction_T_max 0.588
_exptl_absorpt_correction_T_min 0.383
_exptl_absorpt_correction_type multi-scan
_exptl_absorpt_process_details SADABS
_exptl_crystal_colour colorless
_exptl_crystal_density_diffrn 1.821
_exptl_crystal_density_method 'not measured'
_exptl_crystal_description prism
_exptl_crystal_F_000 686
_exptl_crystal_size_max 0.40
_exptl_crystal_size_mid 0.20
_exptl_crystal_size_min 0.20
_refine_diff_density_max 0.817
_refine_diff_density_min -0.412
_refine_diff_density_rms 0.059
_refine_ls_extinction_method none
_refine_ls_goodness_of_fit_ref 1.080
_refine_ls_hydrogen_treatment constr
_refine_ls_matrix_type full
_refine_ls_number_parameters 333
_refine_ls_number_reflns 7382
_refine_ls_number_restraints 0
_refine_ls_restrained_S_all 1.080
_refine_ls_R_factor_all 0.0129
_refine_ls_R_factor_gt 0.0123
_refine_ls_shift/su_max 0.006
_refine_ls_shift/su_mean 0.000
_refine_ls_structure_factor_coef Fsqd
_refine_ls_weighting_details 'calc w=1/[\s^2^(Fo^2^)+(0.0165P)^2^+0.5725P] where P=(Fo^2^+2Fc^2^)/3'
_refine_ls_weighting_scheme calc
_refine_ls_wR_factor_gt 0.0314
_refine_ls_wR_factor_ref 0.0317
_reflns_number_gt 7194
_reflns_number_total 7382
_reflns_threshold_expression I>2\s(I)
_cod_data_source_file ic801402u_si_002_2.cif
_cod_data_source_block 1gd
_cod_depositor_comments
;
The following automatic conversions were performed:
'_symmetry_cell_setting' value 'Triclinic' changed to 'triclinic'
according to '/home/saulius/struct/CIF-dictionaries/cif_core.dic'
dictionary named 'cif_core.dic' version 2.4.1 from 2010-06-29.

Automatic conversion script
Id: cif_fix_enum 1527 2010-12-29 10:47:43Z saulius 
;
_cod_database_code 4306570

loop_
_symmetry_equiv_pos_as_xyz
'x, y, z'
'-x, -y, -z'

loop_
_atom_site_label
_atom_site_type_symbol
_atom_site_fract_x
_atom_site_fract_y
_atom_site_fract_z
_atom_site_U_iso_or_equiv
_atom_site_adp_type
_atom_site_occupancy
_atom_site_symmetry_multiplicity
_atom_site_calc_flag
_atom_site_refinement_flags
_atom_site_disorder_assembly
_atom_site_disorder_group
Gd1 Gd 0.786971(5) 0.771562(5) 0.766526(4) 0.00893(2) Uani 1 1 d . . .
Cl1 Cl 1.00797(3) 0.95171(3) 0.84385(2) 0.01380(5) Uani 1 1 d . . .
O1 O 0.54833(8) 0.74516(8) 0.74147(8) 0.01557(16) Uani 1 1 d . . .
H1OB H 0.4982 0.7821 0.7757 0.040(6) Uiso 1 1 d R . .
H1OA H 0.5012 0.6720 0.7136 0.034(5) Uiso 1 1 d R . .
O2 O 0.76886(9) 0.88785(8) 0.93637(7) 0.01475(15) Uani 1 1 d . . .
H2OB H 0.7215 0.8735 0.9788 0.034(5) Uiso 1 1 d R . .
H2OA H 0.8427 0.9360 0.9749 0.039(6) Uiso 1 1 d R . .
O3 O 0.69206(9) 0.58040(8) 0.62645(7) 0.01660(16) Uani 1 1 d . . .
H3OB H 0.6800 0.5785 0.5560 0.043(6) Uiso 1 1 d R . .
H3OA H 0.6257 0.5313 0.6306 0.044(6) Uiso 1 1 d R . .
N1 N 0.76293(10) 0.57822(9) 0.86832(8) 0.01189(16) Uani 1 1 d . . .
N1' N 0.83362(10) 0.80061(10) 0.58193(8) 0.01408(17) Uani 1 1 d . . .
C2 C 0.65513(12) 0.54977(11) 0.90097(10) 0.0145(2) Uani 1 1 d . . .
H2A H 0.5958 0.6147 0.9049 0.017 Uiso 1 1 calc R . .
C2' C 0.90107(12) 0.72010(12) 0.53337(10) 0.0172(2) Uani 1 1 d . . .
H2'A H 0.9253 0.6437 0.5648 0.021 Uiso 1 1 calc R . .
C3' C 0.93837(13) 0.74176(14) 0.43834(11) 0.0213(2) Uani 1 1 d . . .
H3'A H 0.9889 0.6827 0.4081 0.026 Uiso 1 1 calc R . .
C3 C 0.62442(12) 0.42944(12) 0.92984(10) 0.0164(2) Uani 1 1 d . . .
H3A H 0.5450 0.4134 0.9508 0.020 Uiso 1 1 calc R . .
C4B' C 0.79546(11) 0.90797(11) 0.53380(10) 0.0141(2) Uani 1 1 d . . .
C4B C 0.84924(11) 0.48484(11) 0.86617(9) 0.01206(19) Uani 1 1 d . . .
C4A' C 0.82602(12) 0.93558(13) 0.43646(10) 0.0184(2) Uani 1 1 d . . .
C4 C 0.71066(13) 0.33526(11) 0.92736(10) 0.0160(2) Uani 1 1 d . . .
H4A H 0.6915 0.2530 0.9463 0.019 Uiso 1 1 calc R . .
C4A C 0.82806(12) 0.36196(11) 0.89640(10) 0.0138(2) Uani 1 1 d . . .
C4' C 0.90065(13) 0.84944(14) 0.38994(11) 0.0224(3) Uani 1 1 d . . .
H4'A H 0.9247 0.8658 0.3255 0.027 Uiso 1 1 calc R . .
C5 C 0.92345(13) 0.26867(11) 0.89420(10) 0.0164(2) Uani 1 1 d . . .
H5A H 0.9074 0.1856 0.9130 0.020 Uiso 1 1 calc R . .
C5' C 0.78304(14) 1.04953(14) 0.38963(11) 0.0226(3) Uani 1 1 d . . .
H5'A H 0.8042 1.0680 0.3244 0.027 Uiso 1 1 calc R . .
C6B C 0.96856(11) 0.51512(11) 0.83409(9) 0.01215(19) Uani 1 1 d . . .
C6 C 1.03662(13) 0.29781(11) 0.86551(10) 0.0162(2) Uani 1 1 d . . .
H6A H 1.0994 0.2353 0.8653 0.019 Uiso 1 1 calc R . .
C6' C 0.71286(13) 1.13112(14) 0.43697(11) 0.0224(3) Uani 1 1 d . . .
H6'A H 0.6869 1.2071 0.4055 0.027 Uiso 1 1 calc R . .
C6B' C 0.71880(11) 0.99426(11) 0.58343(10) 0.0140(2) Uani 1 1 d . . .
C6A' C 0.67675(12) 1.10495(12) 0.53417(11) 0.0177(2) Uani 1 1 d . . .
C6A C 1.06237(12) 0.42221(11) 0.83552(10) 0.0140(2) Uani 1 1 d . . .
C7 C 1.17986(12) 0.45582(12) 0.80635(10) 0.0165(2) Uani 1 1 d . . .
H7A H 1.2441 0.3951 0.8042 0.020 Uiso 1 1 calc R . .
C7' C 0.59693(13) 1.18398(12) 0.58191(11) 0.0202(2) Uani 1 1 d . . .
H7'A H 0.5668 1.2594 0.5512 0.024 Uiso 1 1 calc R . .
C8' C 0.56293(13) 1.15146(12) 0.67298(11) 0.0193(2) Uani 1 1 d . . .
H8'A H 0.5077 1.2028 0.7051 0.023 Uiso 1 1 calc R . .
C8 C 1.19999(12) 0.57772(12) 0.78105(11) 0.0175(2) Uani 1 1 d . . .
H8A H 1.2791 0.6028 0.7625 0.021 Uiso 1 1 calc R . .
C9' C 0.61160(12) 1.04061(11) 0.71774(10) 0.0158(2) Uani 1 1 d . . .
H9'A H 0.5892 1.0196 0.7817 0.019 Uiso 1 1 calc R . .
C9 C 1.10247(12) 0.66437(11) 0.78303(10) 0.0154(2) Uani 1 1 d . . .
H9A H 1.1191 0.7490 0.7674 0.018 Uiso 1 1 calc R . .
N10 N 0.98733(10) 0.63464(9) 0.80562(8) 0.01280(17) Uani 1 1 d . . .
N10' N 0.68731(10) 0.96355(9) 0.67549(8) 0.01336(17) Uani 1 1 d . . .
Cl2 Cl 0.38577(3) 0.16310(3) -0.10039(2) 0.01672(5) Uani 1 1 d . . .
Cl3 Cl 0.58499(3) 0.53469(3) 0.36620(2) 0.01802(5) Uani 1 1 d . . .
O4 O 0.59344(10) 0.13843(9) 0.13828(8) 0.02016(17) Uani 1 1 d . . .
H4OB H 0.5471 0.1416 0.0694 0.038(6) Uiso 1 1 d R . .
H4OA H 0.6064 0.0589 0.1358 0.035(5) Uiso 1 1 d R . .

loop_
_atom_site_aniso_label
_atom_site_aniso_U_11
_atom_site_aniso_U_22
_atom_site_aniso_U_33
_atom_site_aniso_U_23
_atom_site_aniso_U_13
_atom_site_aniso_U_12
Gd1 0.00943(3) 0.00836(3) 0.00877(3) 0.00046(2) 0.00312(2) 0.00027(2)
Cl1 0.01360(11) 0.01165(11) 0.01496(11) -0.00098(9) 0.00486(9) -0.00219(9)
O1 0.0119(4) 0.0137(4) 0.0202(4) 0.0000(3) 0.0053(3) 0.0007(3)
O2 0.0149(4) 0.0170(4) 0.0121(4) -0.0014(3) 0.0062(3) -0.0021(3)
O3 0.0176(4) 0.0173(4) 0.0129(4) -0.0024(3) 0.0052(3) -0.0049(3)
N1 0.0125(4) 0.0124(4) 0.0110(4) 0.0013(3) 0.0041(3) 0.0016(3)
N1' 0.0139(4) 0.0158(4) 0.0113(4) 0.0003(3) 0.0036(3) -0.0009(3)
C2 0.0144(5) 0.0155(5) 0.0141(5) 0.0012(4) 0.0059(4) 0.0018(4)
C2' 0.0165(5) 0.0195(5) 0.0139(5) -0.0027(4) 0.0051(4) -0.0009(4)
C3' 0.0177(5) 0.0298(7) 0.0147(5) -0.0052(5) 0.0071(4) -0.0025(5)
C3 0.0178(5) 0.0162(5) 0.0163(5) 0.0010(4) 0.0082(4) -0.0013(4)
C4B' 0.0127(5) 0.0168(5) 0.0107(5) 0.0014(4) 0.0020(4) -0.0032(4)
C4B 0.0131(4) 0.0112(4) 0.0107(5) 0.0000(4) 0.0032(4) 0.0002(4)
C4A' 0.0157(5) 0.0257(6) 0.0107(5) 0.0027(4) 0.0018(4) -0.0067(4)
C4 0.0203(5) 0.0125(5) 0.0155(5) 0.0016(4) 0.0071(4) -0.0022(4)
C4A 0.0165(5) 0.0113(5) 0.0123(5) 0.0004(4) 0.0038(4) 0.0004(4)
C4' 0.0193(6) 0.0338(7) 0.0122(5) -0.0011(5) 0.0063(4) -0.0073(5)
C5 0.0213(5) 0.0105(5) 0.0166(5) 0.0015(4) 0.0050(4) 0.0027(4)
C5' 0.0198(6) 0.0309(7) 0.0140(5) 0.0094(5) 0.0007(4) -0.0074(5)
C6B 0.0126(4) 0.0121(5) 0.0107(5) 0.0002(4) 0.0032(4) 0.0006(4)
C6 0.0190(5) 0.0131(5) 0.0155(5) 0.0007(4) 0.0043(4) 0.0045(4)
C6' 0.0194(6) 0.0248(6) 0.0193(6) 0.0122(5) -0.0013(5) -0.0041(5)
C6B' 0.0130(5) 0.0151(5) 0.0118(5) 0.0029(4) 0.0011(4) -0.0019(4)
C6A' 0.0158(5) 0.0169(5) 0.0163(5) 0.0060(4) -0.0010(4) -0.0025(4)
C6A 0.0149(5) 0.0133(5) 0.0123(5) -0.0008(4) 0.0033(4) 0.0023(4)
C7 0.0145(5) 0.0172(5) 0.0166(5) -0.0015(4) 0.0048(4) 0.0034(4)
C7' 0.0188(5) 0.0144(5) 0.0225(6) 0.0059(4) -0.0011(5) 0.0005(4)
C8' 0.0181(5) 0.0144(5) 0.0213(6) 0.0012(4) 0.0013(4) 0.0031(4)
C8 0.0146(5) 0.0190(5) 0.0195(6) -0.0002(4) 0.0076(4) 0.0015(4)
C9' 0.0157(5) 0.0140(5) 0.0165(5) 0.0015(4) 0.0036(4) 0.0017(4)
C9 0.0151(5) 0.0148(5) 0.0166(5) 0.0012(4) 0.0064(4) 0.0002(4)
N10 0.0126(4) 0.0116(4) 0.0147(4) 0.0014(3) 0.0055(3) 0.0008(3)
N10' 0.0136(4) 0.0130(4) 0.0124(4) 0.0021(3) 0.0030(3) 0.0002(3)
Cl2 0.01902(12) 0.01577(12) 0.01796(12) 0.00316(10) 0.00959(10) 0.00134(9)
Cl3 0.01753(12) 0.01984(13) 0.01508(12) -0.00295(10) 0.00656(10) -0.00478(10)
O4 0.0202(4) 0.0176(4) 0.0221(5) 0.0002(3) 0.0070(4) 0.0033(3)

loop_
_atom_type_symbol
_atom_type_description
_atom_type_scat_dispersion_real
_atom_type_scat_dispersion_imag
_atom_type_scat_source
C C 0.0033 0.0016 'International Tables Vol C Tables 4.2.6.8 and 6.1.1.4'
H H 0.0000 0.0000 'International Tables Vol C Tables 4.2.6.8 and 6.1.1.4'
N N 0.0061 0.0033 'International Tables Vol C Tables 4.2.6.8 and 6.1.1.4'
O O 0.0106 0.0060 'International Tables Vol C Tables 4.2.6.8 and 6.1.1.4'
Cl Cl 0.1484 0.1585 'International Tables Vol C Tables 4.2.6.8 and 6.1.1.4'
Gd Gd -0.1653 3.9035 'International Tables Vol C Tables 4.2.6.8 and 6.1.1.4'

loop_
_geom_angle_atom_site_label_1
_geom_angle_atom_site_label_2
_geom_angle_atom_site_label_3
_geom_angle
_geom_angle_site_symmetry_1
_geom_angle_site_symmetry_3
_geom_angle_publ_flag
O2 Gd1 O1 75.63(3) . . ?
O2 Gd1 O3 142.56(3) . . ?
O1 Gd1 O3 73.82(3) . . ?
O2 Gd1 N10 112.39(3) . . ?
O1 Gd1 N10 137.85(3) . . ?
O3 Gd1 N10 78.24(3) . . ?
O2 Gd1 N10' 84.70(3) . . ?
O1 Gd1 N10' 74.08(3) . . ?
O3 Gd1 N10' 106.89(3) . . ?
N10 Gd1 N10' 145.41(3) . . ?
O2 Gd1 N1' 142.91(3) . . ?
O1 Gd1 N1' 112.45(3) . . ?
O3 Gd1 N1' 70.43(3) . . ?
N10 Gd1 N1' 86.30(3) . . ?
N10' Gd1 N1' 64.70(3) . . ?
O2 Gd1 N1 81.60(3) . . ?
O1 Gd1 N1 76.70(3) . . ?
O3 Gd1 N1 70.77(3) . . ?
N10 Gd1 N1 64.51(3) . . ?
N10' Gd1 N1 150.00(3) . . ?
N1' Gd1 N1 135.16(3) . . ?
O2 Gd1 Cl1 75.34(2) . . ?
O1 Gd1 Cl1 141.59(2) . . ?
O3 Gd1 Cl1 141.15(2) . . ?
N10 Gd1 Cl1 77.21(2) . . ?
N10' Gd1 Cl1 78.70(2) . . ?
N1' Gd1 Cl1 78.36(2) . . ?
N1 Gd1 Cl1 122.69(2) . . ?
Gd1 O1 H1OB 133.7 . . ?
Gd1 O1 H1OA 120.8 . . ?
H1OB O1 H1OA 100.9 . . ?
Gd1 O2 H2OB 133.6 . . ?
Gd1 O2 H2OA 111.6 . . ?
H2OB O2 H2OA 110.2 . . ?
Gd1 O3 H3OB 123.0 . . ?
Gd1 O3 H3OA 120.1 . . ?
H3OB O3 H3OA 106.4 . . ?
C2 N1 C4B 117.29(10) . . ?
C2 N1 Gd1 123.76(7) . . ?
C4B N1 Gd1 117.34(7) . . ?
C2' N1' C4B' 117.62(10) . . ?
C2' N1' Gd1 123.32(8) . . ?
C4B' N1' Gd1 118.93(7) . . ?
N1 C2 C3 123.76(11) . . ?
N1 C2 H2A 118.1 . . ?
C3 C2 H2A 118.1 . . ?
N1' C2' C3' 123.67(12) . . ?
N1' C2' H2'A 118.2 . . ?
C3' C2' H2'A 118.2 . . ?
C4' C3' C2' 118.91(12) . . ?
C4' C3' H3'A 120.5 . . ?
C2' C3' H3'A 120.5 . . ?
C4 C3 C2 119.08(11) . . ?
C4 C3 H3A 120.5 . . ?
C2 C3 H3A 120.5 . . ?
N1' C4B' C4A' 122.36(11) . . ?
N1' C4B' C6B' 118.31(10) . . ?
C4A' C4B' C6B' 119.31(11) . . ?
N1 C4B C4A 122.79(10) . . ?
N1 C4B C6B 118.09(10) . . ?
C4A C4B C6B 119.10(10) . . ?
C4' C4A' C4B' 117.95(12) . . ?
C4' C4A' C5' 122.21(12) . . ?
C4B' C4A' C5' 119.84(12) . . ?
C3 C4 C4A 119.26(11) . . ?
C3 C4 H4A 120.4 . . ?
C4A C4 H4A 120.4 . . ?
C4 C4A C4B 117.79(10) . . ?
C4 C4A C5 121.99(11) . . ?
C4B C4A C5 120.22(11) . . ?
C3' C4' C4A' 119.45(12) . . ?
C3' C4' H4'A 120.3 . . ?
C4A' C4' H4'A 120.3 . . ?
C6 C5 C4A 120.65(11) . . ?
C6 C5 H5A 119.7 . . ?
C4A C5 H5A 119.7 . . ?
C6' C5' C4A' 120.83(12) . . ?
C6' C5' H5'A 119.6 . . ?
C4A' C5' H5'A 119.6 . . ?
N10 C6B C6A 122.59(10) . . ?
N10 C6B C4B 118.13(10) . . ?
C6A C6B C4B 119.26(10) . . ?
C5 C6 C6A 120.70(11) . . ?
C5 C6 H6A 119.7 . . ?
C6A C6 H6A 119.7 . . ?
C5' C6' C6A' 121.09(12) . . ?
C5' C6' H6'A 119.5 . . ?
C6A' C6' H6'A 119.5 . . ?
N10' C6B' C6A' 122.53(11) . . ?
N10' C6B' C4B' 118.18(10) . . ?
C6A' C6B' C4B' 119.28(11) . . ?
C7' C6A' C6B' 117.68(11) . . ?
C7' C6A' C6' 122.67(12) . . ?
C6B' C6A' C6' 119.63(12) . . ?
C6B C6A C7 117.95(11) . . ?
C6B C6A C6 120.04(11) . . ?
C7 C6A C6 122.01(11) . . ?
C8 C7 C6A 119.06(11) . . ?
C8 C7 H7A 120.5 . . ?
C6A C7 H7A 120.5 . . ?
C8' C7' C6A' 119.70(11) . . ?
C8' C7' H7'A 120.1 . . ?
C6A' C7' H7'A 120.1 . . ?
C7' C8' C9' 118.62(12) . . ?
C7' C8' H8'A 120.7 . . ?
C9' C8' H8'A 120.7 . . ?
C7 C8 C9 119.18(11) . . ?
C7 C8 H8A 120.4 . . ?
C9 C8 H8A 120.4 . . ?
N10' C9' C8' 123.63(12) . . ?
N10' C9' H9'A 118.2 . . ?
C8' C9' H9'A 118.2 . . ?
N10 C9 C8 123.61(11) . . ?
N10 C9 H9A 118.2 . . ?
C8 C9 H9A 118.2 . . ?
C9 N10 C6B 117.51(10) . . ?
C9 N10 Gd1 123.31(8) . . ?
C6B N10 Gd1 118.36(7) . . ?
C9' N10' C6B' 117.81(10) . . ?
C9' N10' Gd1 122.81(8) . . ?
C6B' N10' Gd1 119.27(7) . . ?
H4OB O4 H4OA 102.1 . . ?

loop_
_geom_bond_atom_site_label_1
_geom_bond_atom_site_label_2
_geom_bond_distance
_geom_bond_site_symmetry_2
_geom_bond_publ_flag
Gd1 O2 2.3780(8) . ?
Gd1 O1 2.3794(8) . ?
Gd1 O3 2.4113(9) . ?
Gd1 N10 2.5456(10) . ?
Gd1 N10' 2.5524(10) . ?
Gd1 N1' 2.5604(10) . ?
Gd1 N1 2.5721(10) . ?
Gd1 Cl1 2.7067(3) . ?
O1 H1OB 0.8509 . ?
O1 H1OA 0.8516 . ?
O2 H2OB 0.8505 . ?
O2 H2OA 0.8523 . ?
O3 H3OB 0.8496 . ?
O3 H3OA 0.8517 . ?
N1 C2 1.3338(14) . ?
N1 C4B 1.3661(14) . ?
N1' C2' 1.3315(15) . ?
N1' C4B' 1.3658(15) . ?
C2 C3 1.4026(16) . ?
C2 H2A 0.9500 . ?
C2' C3' 1.4040(17) . ?
C2' H2'A 0.9500 . ?
C3' C4' 1.370(2) . ?
C3' H3'A 0.9500 . ?
C3 C4 1.3725(17) . ?
C3 H3A 0.9500 . ?
C4B' C4A' 1.4138(16) . ?
C4B' C6B' 1.4432(17) . ?
C4B C4A 1.4133(15) . ?
C4B C6B 1.4437(15) . ?
C4A' C4' 1.4071(19) . ?
C4A' C5' 1.4318(19) . ?
C4 C4A 1.4098(16) . ?
C4 H4A 0.9500 . ?
C4A C5 1.4329(16) . ?
C4' H4'A 0.9500 . ?
C5 C6 1.3577(17) . ?
C5 H5A 0.9500 . ?
C5' C6' 1.350(2) . ?
C5' H5'A 0.9500 . ?
C6B N10 1.3663(14) . ?
C6B C6A 1.4121(15) . ?
C6 C6A 1.4363(16) . ?
C6 H6A 0.9500 . ?
C6' C6A' 1.4364(18) . ?
C6' H6'A 0.9500 . ?
C6B' N10' 1.3655(15) . ?
C6B' C6A' 1.4119(16) . ?
C6A' C7' 1.4104(19) . ?
C6A C7 1.4130(16) . ?
C7 C8 1.3758(18) . ?
C7 H7A 0.9500 . ?
C7' C8' 1.3731(19) . ?
C7' H7'A 0.9500 . ?
C8' C9' 1.4067(17) . ?
C8' H8'A 0.9500 . ?
C8 C9 1.4000(16) . ?
C8 H8A 0.9500 . ?
C9' N10' 1.3309(15) . ?
C9' H9'A 0.9500 . ?
C9 N10 1.3363(15) . ?
C9 H9A 0.9500 . ?
O4 H4OB 0.8505 . ?
O4 H4OA 0.8508 . ?

loop_
_geom_hbond_atom_site_label_D
_geom_hbond_atom_site_label_H
_geom_hbond_atom_site_label_A
_geom_hbond_distance_DH
_geom_hbond_distance_HA
_geom_hbond_distance_DA
_geom_hbond_angle_DHA
_geom_hbond_site_symmetry_A
_geom_hbond_publ_flag
O1 H1OB O4 0.85 1.81 2.6531(14) 174 2_666 ?
O1 H1OA Cl3 0.85 2.26 3.1031(9) 168 2_666 ?
O2 H2OB Cl2 0.85 2.21 3.0556(10) 175 2_666 ?
O2 H2OA Cl1 0.85 2.41 3.1680(9) 149 2_777 ?
O3 H3OB Cl3 0.85 2.24 3.0558(9) 161 1_555 ?
O3 H3OA Cl3 0.85 2.26 3.0736(10) 160 2_666 ?
O4 H4OB Cl2 0.85 2.30 3.1341(10) 168 1_555 ?
O4 H4OA Cl2 0.85 2.32 3.1644(10) 171 2_655 ?
